data_7123468
loop_
_publ_author_name
'Brueckner, Tobias'
'Arrowsmith, Merle'
'He\&s, Merlin'
'Hammond, Kai'
'M\"uller, Marcel'
'Braunschweig, Holger'

_publ_section_title
;
 Synthesis of fused B,N-heterocycles by alkyne cleavage, NHC
 ring-expansion and C-H activation at a diboryne
;
_journal_name_full 'Chemical Communications'
_journal_paper_doi 10.1039/C9CC02657F
_journal_year 2019
_chemical_formula_moiety 'C60 H70 B2 N4'
_chemical_formula_sum 'C60 H70 B2 N4'
_chemical_formula_weight 868.82
_chemical_properties_physical Air-sensitive,Moisture-sensitive
_space_group_crystal_system monoclinic
_space_group_IT_number 14
_space_group_name_Hall '-P 2ybc'
_space_group_name_H-M_alt 'P 1 21/c 1'
_symmetry_space_group_name_Hall '-P 2ybc'
_symmetry_space_group_name_H-M 'P 1 21/c 1'
_atom_sites_solution_hydrogens geom
_atom_sites_solution_primary dual
_atom_sites_solution_secondary difmap
_audit_creation_method SHELXL-2014/7
_audit_update_record
;
2019-04-01 deposited with the CCDC.    2019-05-14 downloaded from the CCDC.
;
_cell_angle_alpha 90
_cell_angle_beta 99.871(2)
_cell_angle_gamma 90
_cell_formula_units_Z 4
_cell_length_a 11.5634(5)
_cell_length_b 22.8149(8)
_cell_length_c 18.8309(7)
_cell_measurement_reflns_used 9157
_cell_measurement_temperature 100(2)
_cell_measurement_theta_max 26.70
_cell_measurement_theta_min 2.63
_cell_volume 4894.4(3)
_computing_cell_refinement 'Saint+ ver. V8.37A (Bruker AXS)'
_computing_data_collection 'APEX2 ver. 2014.9 (Bruker AXS)'
_computing_data_reduction 'Saint+ ver. V8.37A (Bruker AXS)'
_computing_molecular_graphics 'ShelXLe (Huebschle et all, 2011)'
_computing_publication_material 'SHELXL-2014/7 (Sheldrick, 2014)'
_computing_structure_refinement 'SHELXL-2014/7 (Sheldrick, 2014)'
_computing_structure_solution 'SHELXT (Sheldrick, 2014)'
_diffrn_ambient_temperature 100(2)
_diffrn_detector 'CMOS area detector (Photon II)'
_diffrn_detector_area_resol_mean 7.5
_diffrn_measured_fraction_theta_full 0.999
_diffrn_measured_fraction_theta_max 0.999
_diffrn_measurement_device_type 'Bruker D8 Quest'
_diffrn_measurement_method '\f and \w scans'
_diffrn_radiation_monochromator 'multi-layer mirror'
_diffrn_radiation_type MoK\a
_diffrn_radiation_wavelength 0.71073
_diffrn_reflns_av_R_equivalents 0.0595
_diffrn_reflns_av_unetI/netI 0.0254
_diffrn_reflns_Laue_measured_fraction_full 0.999
_diffrn_reflns_Laue_measured_fraction_max 0.999
_diffrn_reflns_limit_h_max 14
_diffrn_reflns_limit_h_min -14
_diffrn_reflns_limit_k_max 27
_diffrn_reflns_limit_k_min -28
_diffrn_reflns_limit_l_max 23
_diffrn_reflns_limit_l_min -23
_diffrn_reflns_number 99835
_diffrn_reflns_point_group_measured_fraction_full 0.999
_diffrn_reflns_point_group_measured_fraction_max 0.999
_diffrn_reflns_theta_full 26.000
_diffrn_reflns_theta_max 26.022
_diffrn_reflns_theta_min 2.096
_diffrn_source 'microfocus sealed tube (Incoatec ImS)'
_exptl_absorpt_coefficient_mu 0.067
_exptl_absorpt_correction_T_max 0.7454
_exptl_absorpt_correction_T_min 0.7082
_exptl_absorpt_correction_type multi-scan
_exptl_absorpt_process_details 'SadAbs 2016/2 (Bruker AXS)'
_exptl_crystal_colour yellow
_exptl_crystal_density_diffrn 1.179
_exptl_crystal_description block
_exptl_crystal_F_000 1872
_exptl_crystal_size_max 0.401
_exptl_crystal_size_mid 0.374
_exptl_crystal_size_min 0.256
_refine_diff_density_max 0.267
_refine_diff_density_min -0.265
_refine_diff_density_rms 0.040
_refine_ls_extinction_method none
_refine_ls_goodness_of_fit_ref 1.017
_refine_ls_hydrogen_treatment constr
_refine_ls_matrix_type full
_refine_ls_number_parameters 618
_refine_ls_number_reflns 9636
_refine_ls_number_restraints 0
_refine_ls_restrained_S_all 1.017
_refine_ls_R_factor_all 0.0610
_refine_ls_R_factor_gt 0.0473
_refine_ls_shift/su_max 0.000
_refine_ls_shift/su_mean 0.000
_refine_ls_structure_factor_coef Fsqd
_refine_ls_weighting_details 'w=1/[\s^2^(Fo^2^)+(0.0509P)^2^+2.7812P] where P=(Fo^2^+2Fc^2^)/3'
_refine_ls_weighting_scheme calc
_refine_ls_wR_factor_gt 0.1135
_refine_ls_wR_factor_ref 0.1246
_reflns_Friedel_coverage 0.000
_reflns_number_gt 7840
_reflns_number_total 9636
_reflns_threshold_expression 'I > 2\s(I)'
_cod_data_source_file c9cc02657f2.cif
_cod_data_source_block ToBr024
_cod_database_code 7123468
_shelx_shelxl_version_number 2014/7
_shelx_space_group_comment
;
The symmetry employed for this shelxl refinement is uniquely defined
by the following loop, which should always be used as a source of
symmetry information in preference to the above space-group names.
They are only intended as comments.
;
_shelx_estimated_absorpt_t_min 0.973
_shelx_estimated_absorpt_t_max 0.983

loop_
_space_group_symop_operation_xyz
'x, y, z'
'-x, y+1/2, -z+1/2'
'-x, -y, -z'
'x, -y-1/2, z-1/2'

loop_
_atom_site_label
_atom_site_type_symbol
_atom_site_fract_x
_atom_site_fract_y
_atom_site_fract_z
_atom_site_U_iso_or_equiv
_atom_site_adp_type
_atom_site_occupancy
_atom_site_site_symmetry_order
_atom_site_calc_flag
_atom_site_refinement_flags_posn
_atom_site_refinement_flags_adp
_atom_site_refinement_flags_occupancy
_atom_site_disorder_assembly
_atom_site_disorder_group
N1 N 0.79954(12) 0.49653(5) 0.71735(7) 0.0262(3) Uani 1 1 d . . . . .
N2 N 0.84571(12) 0.57811(5) 0.60360(7) 0.0265(3) Uani 1 1 d . . . . .
N3 N 0.55237(12) 0.69817(6) 0.81444(7) 0.0282(3) Uani 1 1 d . . . . .
N4 N 0.71372(12) 0.74471(6) 0.80316(7) 0.0278(3) Uani 1 1 d . . . . .
C1 C 0.64289(14) 0.57634(7) 0.75123(8) 0.0265(3) Uani 1 1 d . . . . .
H1 H 0.5608 0.5685 0.7263 0.032 Uiso 1 1 calc R U . . .
C2 C 0.72518(14) 0.64728(6) 0.66547(8) 0.0252(3) Uani 1 1 d . . . . .
C3 C 0.73631(14) 0.58501(6) 0.63505(8) 0.0252(3) Uani 1 1 d . . . . .
C4 C 0.93491(14) 0.54053(7) 0.64408(9) 0.0293(3) Uani 1 1 d . . . . .
H4A H 0.9753 0.5621 0.6869 0.035 Uiso 1 1 calc R U . . .
H4AB H 0.9941 0.5309 0.6136 0.035 Uiso 1 1 calc R U . . .
C5 C 0.88432(15) 0.48390(7) 0.66866(9) 0.0310(4) Uani 1 1 d . . . . .
H5A H 0.8445 0.4619 0.6261 0.037 Uiso 1 1 calc R U . . .
H5AB H 0.9487 0.4592 0.6941 0.037 Uiso 1 1 calc R U . . .
C6 C 0.64782(14) 0.69719(6) 0.78138(8) 0.0247(3) Uani 1 1 d . . . . .
C7 C 0.54597(16) 0.75350(7) 0.85446(10) 0.0357(4) Uani 1 1 d . . . . .
H7A H 0.5219 0.7464 0.9017 0.043 Uiso 1 1 calc R U . . .
H7AB H 0.4908 0.7816 0.8265 0.043 Uiso 1 1 calc R U . . .
C8 C 0.67099(16) 0.77518(7) 0.86336(9) 0.0337(4) Uani 1 1 d . . . . .
H8A H 0.6742 0.8183 0.8581 0.040 Uiso 1 1 calc R U . . .
H8AB H 0.7167 0.7636 0.9106 0.040 Uiso 1 1 calc R U . . .
C9 C 0.65233(14) 0.55605(6) 0.82842(8) 0.0257(3) Uani 1 1 d . . . . .
C10 C 0.58240(15) 0.51016(7) 0.84681(9) 0.0301(3) Uani 1 1 d . . . . .
H10 H 0.5254 0.4930 0.8104 0.036 Uiso 1 1 calc R U . . .
C11 C 0.59443(16) 0.48921(7) 0.91671(9) 0.0350(4) Uani 1 1 d . . . . .
H11 H 0.5462 0.4579 0.9275 0.042 Uiso 1 1 calc R U . . .
C12 C 0.67613(17) 0.51352(8) 0.97107(9) 0.0364(4) Uani 1 1 d . . . . .
H12 H 0.6848 0.4990 1.0190 0.044 Uiso 1 1 calc R U . . .
C13 C 0.74500(16) 0.55942(7) 0.95425(9) 0.0355(4) Uani 1 1 d . . . . .
H13 H 0.8011 0.5768 0.9909 0.043 Uiso 1 1 calc R U . . .
C14 C 0.73245(15) 0.58004(7) 0.88415(9) 0.0310(4) Uani 1 1 d . . . . .
H14 H 0.7803 0.6117 0.8739 0.037 Uiso 1 1 calc R U . . .
C15 C 0.76611(14) 0.69688(6) 0.62469(8) 0.0249(3) Uani 1 1 d . . . . .
C16 C 0.88679(15) 0.70465(7) 0.62449(9) 0.0292(3) Uani 1 1 d . . . . .
H16 H 0.9413 0.6786 0.6518 0.035 Uiso 1 1 calc R U . . .
C17 C 0.92826(16) 0.74899(7) 0.58580(9) 0.0350(4) Uani 1 1 d . . . . .
H17 H 1.0102 0.7529 0.5865 0.042 Uiso 1 1 calc R U . . .
C18 C 0.85101(17) 0.78785(8) 0.54597(9) 0.0373(4) Uani 1 1 d . . . . .
H18 H 0.8796 0.8183 0.5192 0.045 Uiso 1 1 calc R U . . .
C19 C 0.73205(17) 0.78197(7) 0.54557(9) 0.0364(4) Uani 1 1 d . . . . .
H19 H 0.6786 0.8089 0.5192 0.044 Uiso 1 1 calc R U . . .
C20 C 0.69013(15) 0.73651(7) 0.58390(8) 0.0302(3) Uani 1 1 d . . . . .
H20 H 0.6079 0.7325 0.5822 0.036 Uiso 1 1 calc R U . . .
C21 C 0.81600(15) 0.57235(7) 0.52820(8) 0.0294(4) Uani 1 1 d . . . . .
C22 C 0.69579(16) 0.56464(7) 0.50601(9) 0.0325(4) Uani 1 1 d . . . . .
C23 C 0.63643(15) 0.56349(7) 0.57158(9) 0.0323(4) Uani 1 1 d . . . . .
H23 H 0.6199 0.5215 0.5813 0.039 Uiso 1 1 calc R U . . .
C24 C 0.51986(16) 0.59587(9) 0.56165(10) 0.0397(4) Uani 1 1 d . . . . .
H24A H 0.4636 0.5764 0.5243 0.060 Uiso 1 1 calc R U . . .
H24B H 0.5313 0.6364 0.5472 0.060 Uiso 1 1 calc R U . . .
H24C H 0.4895 0.5957 0.6072 0.060 Uiso 1 1 calc R U . . .
C25 C 0.64791(18) 0.55687(8) 0.43430(10) 0.0409(4) Uani 1 1 d . . . . .
H25 H 0.5661 0.5504 0.4199 0.049 Uiso 1 1 calc R U . . .
C26 C 0.72232(19) 0.55869(9) 0.38343(10) 0.0456(5) Uani 1 1 d . . . . .
H26 H 0.6918 0.5521 0.3339 0.055 Uiso 1 1 calc R U . . .
C27 C 0.84002(18) 0.57007(8) 0.40495(10) 0.0412(4) Uani 1 1 d . . . . .
H27 H 0.8885 0.5727 0.3692 0.049 Uiso 1 1 calc R U . . .
C28 C 0.89190(16) 0.57798(7) 0.47787(9) 0.0342(4) Uani 1 1 d . . . . .
C29 C 1.01840(17) 0.59576(8) 0.49991(10) 0.0407(4) Uani 1 1 d . . . . .
H29A H 1.0692 0.5615 0.4957 0.049 Uiso 1 1 calc R U . . .
H29B H 1.0318 0.6080 0.5511 0.049 Uiso 1 1 calc R U . . .
C30 C 1.0535(2) 0.64588(9) 0.45400(12) 0.0507(5) Uani 1 1 d . . . . .
H30A H 1.1353 0.6569 0.4717 0.076 Uiso 1 1 calc R U . . .
H30B H 1.0024 0.6797 0.4571 0.076 Uiso 1 1 calc R U . . .
H30C H 1.0454 0.6331 0.4037 0.076 Uiso 1 1 calc R U . . .
C31 C 0.79955(14) 0.45446(6) 0.77446(9) 0.0267(3) Uani 1 1 d . . . . .
C32 C 0.88603(16) 0.45833(7) 0.83578(9) 0.0328(4) Uani 1 1 d . . . . .
C33 C 0.88654(17) 0.41701(7) 0.89057(9) 0.0359(4) Uani 1 1 d . . . . .
H33 H 0.9451 0.4190 0.9326 0.043 Uiso 1 1 calc R U . . .
C34 C 0.80262(16) 0.37312(7) 0.88431(9) 0.0348(4) Uani 1 1 d . . . . .
H34 H 0.8038 0.3451 0.9218 0.042 Uiso 1 1 calc R U . . .
C35 C 0.71760(16) 0.37021(7) 0.82355(10) 0.0347(4) Uani 1 1 d . . . . .
H35 H 0.6599 0.3402 0.8198 0.042 Uiso 1 1 calc R U . . .
C36 C 0.71427(15) 0.41040(7) 0.76732(9) 0.0302(3) Uani 1 1 d . . . . .
C37 C 0.62120(17) 0.40475(8) 0.70141(10) 0.0403(4) Uani 1 1 d . . . . .
H37A H 0.5991 0.4444 0.6823 0.048 Uiso 1 1 calc R U . . .
H37B H 0.5506 0.3865 0.7152 0.048 Uiso 1 1 calc R U . . .
C38 C 0.6606(2) 0.36820(11) 0.64240(11) 0.0588(6) Uani 1 1 d . . . . .
H38A H 0.5944 0.3626 0.6029 0.088 Uiso 1 1 calc R U . . .
H38B H 0.6884 0.3299 0.6620 0.088 Uiso 1 1 calc R U . . .
H38C H 0.7244 0.3885 0.6243 0.088 Uiso 1 1 calc R U . . .
C39_1 C 0.9798(3) 0.50631(17) 0.8376(2) 0.0303(7) Uani 0.766(6) 1 d . . P A 1
H39A_1 H 1.0316 0.4958 0.8028 0.036 Uiso 0.766(6) 1 calc R U P A 1
H39B_1 H 0.9402 0.5436 0.8212 0.036 Uiso 0.766(6) 1 calc R U P A 1
C40_1 C 1.0542(2) 0.51613(13) 0.90971(14) 0.0479(9) Uani 0.766(6) 1 d . . P A 1
H40A_1 H 1.1066 0.5495 0.9070 0.072 Uiso 0.766(6) 1 calc R U P A 1
H40B_1 H 1.1010 0.4810 0.9241 0.072 Uiso 0.766(6) 1 calc R U P A 1
H40C_1 H 1.0037 0.5243 0.9453 0.072 Uiso 0.766(6) 1 calc R U P A 1
C39_11 C 0.9572(14) 0.5098(7) 0.8621(7) 0.041(3) Uani 0.234(6) 1 d . . P A -1
H39A_11 H 0.9523 0.5174 0.9133 0.050 Uiso 0.234(6) 1 calc R U P A -1
H39B_11 H 0.9283 0.5449 0.8336 0.050 Uiso 0.234(6) 1 calc R U P A -1
C40_11 C 1.0802(8) 0.4969(4) 0.8543(5) 0.048(3) Uiso 0.234(6) 1 d . . P A -1
H40A_11 H 1.1299 0.5307 0.8706 0.072 Uiso 0.234(6) 1 calc R U P A -1
H40B_11 H 1.0836 0.4888 0.8036 0.072 Uiso 0.234(6) 1 calc R U P A -1
H40C_11 H 1.1082 0.4626 0.8836 0.072 Uiso 0.234(6) 1 calc R U P A -1
C41 C 0.44826(14) 0.66256(7) 0.79566(9) 0.0305(4) Uani 1 1 d . . . . .
C42 C 0.38208(15) 0.66572(8) 0.72577(9) 0.0349(4) Uani 1 1 d . . . . .
C43 C 0.28523(17) 0.62888(10) 0.70896(11) 0.0467(5) Uani 1 1 d . . . . .
H43 H 0.2404 0.6294 0.6617 0.056 Uiso 1 1 calc R U . . .
C44 C 0.25333(18) 0.59140(11) 0.76043(12) 0.0551(6) Uani 1 1 d . . . . .
H44 H 0.1891 0.5653 0.7477 0.066 Uiso 1 1 calc R U . . .
C45 C 0.31455(17) 0.59199(10) 0.82974(11) 0.0476(5) Uani 1 1 d . . . . .
H45 H 0.2900 0.5673 0.8650 0.057 Uiso 1 1 calc R U . . .
C46 C 0.41201(15) 0.62814(8) 0.84936(9) 0.0346(4) Uani 1 1 d . . . . .
C47 C 0.41410(16) 0.70863(8) 0.67113(10) 0.0378(4) Uani 1 1 d . . . . .
H47A H 0.4876 0.6951 0.6561 0.045 Uiso 1 1 calc R U . . .
H47B H 0.4305 0.7471 0.6950 0.045 Uiso 1 1 calc R U . . .
C48 C 0.32222(19) 0.71720(10) 0.60419(11) 0.0522(5) Uani 1 1 d . . . . .
H48A H 0.3479 0.7481 0.5742 0.078 Uiso 1 1 calc R U . . .
H48B H 0.2476 0.7285 0.6183 0.078 Uiso 1 1 calc R U . . .
H48C H 0.3118 0.6805 0.5768 0.078 Uiso 1 1 calc R U . . .
C49 C 0.47228(16) 0.62907(8) 0.92701(9) 0.0357(4) Uani 1 1 d . . . . .
H49A H 0.5487 0.6494 0.9304 0.043 Uiso 1 1 calc R U . . .
H49B H 0.4881 0.5883 0.9439 0.043 Uiso 1 1 calc R U . . .
C50 C 0.3989(2) 0.65984(10) 0.97625(11) 0.0514(5) Uani 1 1 d . . . . .
H50A H 0.4421 0.6599 1.0258 0.077 Uiso 1 1 calc R U . . .
H50B H 0.3244 0.6390 0.9746 0.077 Uiso 1 1 calc R U . . .
H50C H 0.3833 0.7003 0.9599 0.077 Uiso 1 1 calc R U . . .
C51 C 0.81789(14) 0.76744(7) 0.78046(8) 0.0266(3) Uani 1 1 d . . . . .
C52 C 0.80322(16) 0.81849(7) 0.73760(8) 0.0314(4) Uani 1 1 d . . . . .
C53 C 0.90366(18) 0.84462(7) 0.72092(9) 0.0365(4) Uani 1 1 d . . . . .
H53 H 0.8966 0.8792 0.6924 0.044 Uiso 1 1 calc R U . . .
C54 C 1.01370(17) 0.82123(8) 0.74496(9) 0.0380(4) Uani 1 1 d . . . . .
H54 H 1.0812 0.8395 0.7323 0.046 Uiso 1 1 calc R U . . .
C55 C 1.02592(16) 0.77163(8) 0.78723(9) 0.0337(4) Uani 1 1 d . . . . .
H55 H 1.1019 0.7558 0.8032 0.040 Uiso 1 1 calc R U . . .
C56 C 0.92829(15) 0.74418(7) 0.80697(8) 0.0283(3) Uani 1 1 d . . . . .
C57 C 0.68216(18) 0.84342(8) 0.71151(10) 0.0414(4) Uani 1 1 d . . . . .
H57A H 0.6452 0.8519 0.7541 0.050 Uiso 1 1 calc R U . . .
H57B H 0.6342 0.8130 0.6828 0.050 Uiso 1 1 calc R U . . .
C58 C 0.6776(2) 0.89883(10) 0.66616(12) 0.0612(7) Uani 1 1 d . . . . .
H58A H 0.5960 0.9120 0.6532 0.092 Uiso 1 1 calc R U . . .
H58B H 0.7094 0.8906 0.6222 0.092 Uiso 1 1 calc R U . . .
H58C H 0.7245 0.9296 0.6938 0.092 Uiso 1 1 calc R U . . .
C59 C 0.94176(15) 0.69106(7) 0.85564(9) 0.0323(4) Uani 1 1 d . . . . .
H59A H 0.9238 0.6557 0.8253 0.039 Uiso 1 1 calc R U . . .
H59B H 0.8825 0.6935 0.8877 0.039 Uiso 1 1 calc R U . . .
C60 C 1.06184(18) 0.68298(9) 0.90217(11) 0.0484(5) Uani 1 1 d . . . . .
H60A H 1.0589 0.6503 0.9356 0.073 Uiso 1 1 calc R U . . .
H60B H 1.0841 0.7189 0.9296 0.073 Uiso 1 1 calc R U . . .
H60C H 1.1200 0.6745 0.8713 0.073 Uiso 1 1 calc R U . . .
B1 B 0.72932(15) 0.54693(7) 0.70466(9) 0.0245(4) Uani 1 1 d . . . . .
B2 B 0.67623(15) 0.64410(7) 0.73192(9) 0.0241(3) Uani 1 1 d . . . . .

loop_
_atom_site_aniso_label
_atom_site_aniso_U_11
_atom_site_aniso_U_22
_atom_site_aniso_U_33
_atom_site_aniso_U_23
_atom_site_aniso_U_13
_atom_site_aniso_U_12
N1 0.0302(7) 0.0202(6) 0.0310(7) 0.0020(5) 0.0129(6) 0.0001(5)
N2 0.0316(7) 0.0224(6) 0.0279(7) 0.0013(5) 0.0120(6) 0.0022(5)
N3 0.0322(7) 0.0252(7) 0.0295(7) -0.0004(5) 0.0119(6) 0.0056(5)
N4 0.0340(7) 0.0224(6) 0.0289(7) -0.0019(5) 0.0107(6) 0.0028(5)
C1 0.0295(8) 0.0230(7) 0.0286(8) 0.0010(6) 0.0093(6) 0.0014(6)
C2 0.0281(8) 0.0213(7) 0.0271(8) 0.0015(6) 0.0070(6) 0.0035(6)
C3 0.0279(8) 0.0217(7) 0.0276(8) -0.0006(6) 0.0092(6) 0.0019(6)
C4 0.0292(8) 0.0283(8) 0.0331(8) 0.0035(7) 0.0128(7) 0.0024(6)
C5 0.0352(9) 0.0243(8) 0.0372(9) 0.0042(7) 0.0168(7) 0.0060(7)
C6 0.0283(8) 0.0222(7) 0.0243(7) 0.0056(6) 0.0061(6) 0.0055(6)
C7 0.0440(10) 0.0279(9) 0.0388(9) -0.0027(7) 0.0174(8) 0.0086(7)
C8 0.0483(10) 0.0245(8) 0.0311(8) -0.0032(7) 0.0152(8) 0.0032(7)
C9 0.0295(8) 0.0202(7) 0.0300(8) -0.0001(6) 0.0126(6) 0.0041(6)
C10 0.0323(9) 0.0287(8) 0.0312(8) -0.0022(7) 0.0107(7) -0.0033(7)
C11 0.0423(10) 0.0295(9) 0.0373(9) 0.0027(7) 0.0181(8) -0.0063(7)
C12 0.0506(11) 0.0332(9) 0.0271(8) 0.0048(7) 0.0116(8) 0.0027(8)
C13 0.0446(10) 0.0282(9) 0.0323(9) -0.0015(7) 0.0028(7) -0.0016(7)
C14 0.0359(9) 0.0226(8) 0.0351(9) 0.0024(6) 0.0079(7) -0.0023(7)
C15 0.0323(8) 0.0217(7) 0.0218(7) -0.0013(6) 0.0078(6) 0.0023(6)
C16 0.0336(9) 0.0231(8) 0.0319(8) -0.0031(6) 0.0079(7) 0.0015(6)
C17 0.0386(10) 0.0306(9) 0.0396(9) -0.0072(7) 0.0169(8) -0.0073(7)
C18 0.0573(12) 0.0285(9) 0.0295(8) 0.0003(7) 0.0173(8) -0.0093(8)
C19 0.0527(11) 0.0287(9) 0.0264(8) 0.0066(7) 0.0031(8) 0.0033(8)
C20 0.0350(9) 0.0280(8) 0.0273(8) 0.0032(6) 0.0047(7) 0.0032(7)
C21 0.0451(10) 0.0185(7) 0.0272(8) 0.0011(6) 0.0136(7) 0.0048(6)
C22 0.0415(10) 0.0254(8) 0.0310(8) -0.0012(7) 0.0076(7) 0.0038(7)
C23 0.0376(9) 0.0300(9) 0.0301(8) -0.0013(7) 0.0077(7) -0.0030(7)
C24 0.0356(10) 0.0470(11) 0.0357(9) -0.0030(8) 0.0038(8) -0.0018(8)
C25 0.0493(11) 0.0411(10) 0.0316(9) -0.0016(8) 0.0048(8) 0.0064(8)
C26 0.0610(13) 0.0478(11) 0.0274(9) 0.0003(8) 0.0058(9) 0.0137(10)
C27 0.0604(12) 0.0382(10) 0.0302(9) 0.0027(7) 0.0220(9) 0.0122(9)
C28 0.0470(10) 0.0256(8) 0.0339(9) 0.0049(7) 0.0176(8) 0.0099(7)
C29 0.0503(11) 0.0342(9) 0.0433(10) 0.0069(8) 0.0239(9) 0.0052(8)
C30 0.0675(14) 0.0386(11) 0.0529(12) 0.0048(9) 0.0298(11) -0.0048(10)
C31 0.0323(8) 0.0186(7) 0.0323(8) 0.0015(6) 0.0146(7) 0.0043(6)
C32 0.0392(9) 0.0209(8) 0.0390(9) -0.0002(7) 0.0085(7) 0.0023(7)
C33 0.0489(11) 0.0259(8) 0.0330(9) -0.0012(7) 0.0072(8) 0.0057(7)
C34 0.0491(11) 0.0261(8) 0.0335(9) 0.0059(7) 0.0190(8) 0.0050(7)
C35 0.0389(10) 0.0261(8) 0.0432(10) 0.0037(7) 0.0186(8) -0.0039(7)
C36 0.0327(9) 0.0248(8) 0.0359(9) 0.0013(7) 0.0141(7) 0.0014(6)
C37 0.0404(10) 0.0318(9) 0.0473(11) 0.0063(8) 0.0039(8) -0.0098(8)
C38 0.0596(14) 0.0777(16) 0.0418(11) -0.0071(11) 0.0158(10) -0.0346(12)
C39_1 0.0357(17) 0.0245(12) 0.033(2) 0.0008(14) 0.0129(14) -0.0018(11)
C40_1 0.0394(15) 0.0569(17) 0.0449(16) 0.0074(12) 0.0004(11) -0.0162(12)
C39_11 0.050(8) 0.037(5) 0.037(7) 0.003(6) 0.008(5) -0.001(5)
C41 0.0262(8) 0.0322(9) 0.0353(9) 0.0010(7) 0.0114(7) 0.0066(7)
C42 0.0289(9) 0.0395(10) 0.0377(9) 0.0058(7) 0.0099(7) 0.0087(7)
C43 0.0321(10) 0.0645(13) 0.0413(10) 0.0097(9) 0.0001(8) -0.0025(9)
C44 0.0327(10) 0.0736(15) 0.0577(13) 0.0157(11) 0.0039(9) -0.0145(10)
C45 0.0337(10) 0.0639(13) 0.0472(11) 0.0168(10) 0.0125(8) -0.0057(9)
C46 0.0292(9) 0.0411(10) 0.0363(9) 0.0042(7) 0.0135(7) 0.0058(7)
C47 0.0382(10) 0.0383(10) 0.0374(9) 0.0088(8) 0.0078(8) 0.0076(8)
C48 0.0495(12) 0.0569(13) 0.0476(12) 0.0174(10) 0.0011(9) 0.0074(10)
C49 0.0373(9) 0.0411(10) 0.0319(9) 0.0039(7) 0.0147(7) 0.0069(8)
C50 0.0576(13) 0.0624(13) 0.0403(11) 0.0060(9) 0.0257(10) 0.0176(10)
C51 0.0362(9) 0.0205(7) 0.0250(7) -0.0030(6) 0.0099(6) -0.0018(6)
C52 0.0490(10) 0.0220(8) 0.0251(8) -0.0021(6) 0.0111(7) 0.0036(7)
C53 0.0623(12) 0.0207(8) 0.0290(8) 0.0006(6) 0.0152(8) -0.0051(8)
C54 0.0497(11) 0.0341(9) 0.0320(9) -0.0035(7) 0.0123(8) -0.0161(8)
C55 0.0348(9) 0.0347(9) 0.0315(9) -0.0028(7) 0.0055(7) -0.0072(7)
C56 0.0368(9) 0.0234(8) 0.0253(8) -0.0021(6) 0.0068(7) -0.0034(6)
C57 0.0571(12) 0.0341(9) 0.0352(9) 0.0052(7) 0.0141(8) 0.0178(8)
C58 0.0931(18) 0.0443(12) 0.0486(12) 0.0144(10) 0.0191(12) 0.0329(12)
C59 0.0383(9) 0.0260(8) 0.0332(9) 0.0028(7) 0.0077(7) 0.0013(7)
C60 0.0454(11) 0.0450(11) 0.0536(12) 0.0142(9) 0.0049(9) 0.0092(9)
B1 0.0261(9) 0.0209(8) 0.0273(9) -0.0020(7) 0.0065(7) -0.0032(7)
B2 0.0246(8) 0.0210(8) 0.0270(9) 0.0021(7) 0.0057(7) 0.0032(6)

loop_
_atom_type_symbol
_atom_type_description
_atom_type_scat_dispersion_real
_atom_type_scat_dispersion_imag
_atom_type_scat_source
C C 0.0033 0.0016 'International Tables Vol C Tables 4.2.6.8 and 6.1.1.4'
H H 0.0000 0.0000 'International Tables Vol C Tables 4.2.6.8 and 6.1.1.4'
B B 0.0013 0.0007 'International Tables Vol C Tables 4.2.6.8 and 6.1.1.4'
N N 0.0061 0.0033 'International Tables Vol C Tables 4.2.6.8 and 6.1.1.4'

loop_
_exptl_crystal_face_index_h
_exptl_crystal_face_index_k
_exptl_crystal_face_index_l
_exptl_crystal_face_perp_dist
-1.00 0.00 0.00 0.1010
1.00 0.00 0.00 0.1440
-1.00 1.00 0.00 0.1320
1.00 1.00 -1.00 0.1670
-1.00 -1.00 1.00 0.1440
1.00 0.00 -1.00 0.1620
-1.00 0.00 1.00 0.1390
-1.00 1.00 1.00 0.1420
1.00 -1.00 -1.00 0.2110
0.00 1.00 -1.00 0.2080
0.00 -1.00 1.00 0.1600
0.00 0.00 -1.00 0.1740
0.00 1.00 1.00 0.1470
0.00 0.00 1.00 0.1140
0.00 -1.00 -1.00 0.1520
0.00 1.00 0.00 0.1870
0.00 -1.00 0.00 0.1600
-1.00 -1.00 -1.00 0.1150
1.00 1.00 1.00 0.1580
1.00 0.00 1.00 0.1180
-1.00 0.00 -1.00 0.1330
-1.00 1.00 -1.00 0.1580
1.00 1.00 0.00 0.1750
-1.00 -1.00 0.00 0.1260

loop_
_geom_angle_atom_site_label_1
_geom_angle_atom_site_label_2
_geom_angle_atom_site_label_3
_geom_angle
B1 N1 C31 126.75(13)
B1 N1 C5 118.61(13)
C31 N1 C5 114.64(12)
C21 N2 C4 120.15(13)
C21 N2 C3 109.42(13)
C4 N2 C3 115.30(12)
C6 N3 C41 125.96(13)
C6 N3 C7 111.33(13)
C41 N3 C7 119.49(13)
C6 N4 C51 131.03(13)
C6 N4 C8 111.35(13)
C51 N4 C8 117.53(13)
C9 C1 B1 116.96(13)
C9 C1 B2 121.21(13)
B1 C1 B2 94.67(12)
C9 C1 H1 107.6
B1 C1 H1 107.6
B2 C1 H1 107.6
B2 C2 C15 133.10(14)
B2 C2 C3 109.93(13)
C15 C2 C3 116.96(12)
N2 C3 C2 111.94(12)
N2 C3 B1 115.87(13)
C2 C3 B1 100.25(12)
N2 C3 C23 102.98(12)
C2 C3 C23 117.80(13)
B1 C3 C23 108.58(13)
N2 C4 C5 112.65(13)
N2 C4 H4A 109.1
C5 C4 H4A 109.1
N2 C4 H4AB 109.1
C5 C4 H4AB 109.1
H4A C4 H4AB 107.8
N1 C5 C4 110.65(13)
N1 C5 H5A 109.5
C4 C5 H5A 109.5
N1 C5 H5AB 109.5
C4 C5 H5AB 109.5
H5A C5 H5AB 108.1
N4 C6 N3 107.99(13)
N4 C6 B2 128.73(14)
N3 C6 B2 123.04(14)
N3 C7 C8 101.87(13)
N3 C7 H7A 111.4
C8 C7 H7A 111.4
N3 C7 H7AB 111.4
C8 C7 H7AB 111.4
H7A C7 H7AB 109.3
N4 C8 C7 101.51(13)
N4 C8 H8A 111.5
C7 C8 H8A 111.5
N4 C8 H8AB 111.5
C7 C8 H8AB 111.5
H8A C8 H8AB 109.3
C14 C9 C10 116.51(14)
C14 C9 C1 122.36(14)
C10 C9 C1 121.10(14)
C11 C10 C9 121.62(16)
C11 C10 H10 119.2
C9 C10 H10 119.2
C12 C11 C10 120.61(16)
C12 C11 H11 119.7
C10 C11 H11 119.7
C11 C12 C13 118.69(16)
C11 C12 H12 120.7
C13 C12 H12 120.7
C12 C13 C14 120.29(16)
C12 C13 H13 119.9
C14 C13 H13 119.9
C13 C14 C9 122.27(15)
C13 C14 H14 118.9
C9 C14 H14 118.9
C20 C15 C16 116.61(14)
C20 C15 C2 123.38(15)
C16 C15 C2 119.99(14)
C17 C16 C15 121.89(16)
C17 C16 H16 119.1
C15 C16 H16 119.1
C16 C17 C18 120.35(16)
C16 C17 H17 119.8
C18 C17 H17 119.8
C19 C18 C17 119.36(15)
C19 C18 H18 120.3
C17 C18 H18 120.3
C18 C19 C20 120.19(16)
C18 C19 H19 119.9
C20 C19 H19 119.9
C15 C20 C19 121.59(16)
C15 C20 H20 119.2
C19 C20 H20 119.2
C22 C21 C28 121.09(15)
C22 C21 N2 111.90(14)
C28 C21 N2 126.82(16)
C25 C22 C21 121.49(16)
C25 C22 C23 129.38(17)
C21 C22 C23 109.06(14)
C22 C23 C24 114.09(14)
C22 C23 C3 103.61(13)
C24 C23 C3 117.16(14)
C22 C23 H23 107.1
C24 C23 H23 107.1
C3 C23 H23 107.1
C23 C24 H24A 109.5
C23 C24 H24B 109.5
H24A C24 H24B 109.5
C23 C24 H24C 109.5
H24A C24 H24C 109.5
H24B C24 H24C 109.5
C22 C25 C26 118.50(19)
C22 C25 H25 120.7
C26 C25 H25 120.7
C27 C26 C25 119.93(17)
C27 C26 H26 120.0
C25 C26 H26 120.0
C26 C27 C28 122.96(17)
C26 C27 H27 118.5
C28 C27 H27 118.5
C21 C28 C27 115.73(17)
C21 C28 C29 121.92(16)
C27 C28 C29 122.20(16)
C28 C29 C30 112.64(17)
C28 C29 H29A 109.1
C30 C29 H29A 109.1
C28 C29 H29B 109.1
C30 C29 H29B 109.1
H29A C29 H29B 107.8
C29 C30 H30A 109.5
C29 C30 H30B 109.5
H30A C30 H30B 109.5
C29 C30 H30C 109.5
H30A C30 H30C 109.5
H30B C30 H30C 109.5
C32 C31 C36 121.26(15)
C32 C31 N1 118.94(14)
C36 C31 N1 119.80(15)
C31 C32 C33 118.71(16)
C31 C32 C39_11 127.6(6)
C33 C32 C39_11 111.0(6)
C31 C32 C39_1 117.8(2)
C33 C32 C39_1 123.4(2)
C39_11 C32 C39_1 21.9(5)
C34 C33 C32 120.72(17)
C34 C33 H33 119.6
C32 C33 H33 119.6
C35 C34 C33 119.72(15)
C35 C34 H34 120.1
C33 C34 H34 120.1
C34 C35 C36 121.45(16)
C34 C35 H35 119.3
C36 C35 H35 119.3
C35 C36 C31 118.15(16)
C35 C36 C37 119.53(15)
C31 C36 C37 122.32(15)
C36 C37 C38 112.88(17)
C36 C37 H37A 109.0
C38 C37 H37A 109.0
C36 C37 H37B 109.0
C38 C37 H37B 109.0
H37A C37 H37B 107.8
C37 C38 H38A 109.5
C37 C38 H38B 109.5
H38A C38 H38B 109.5
C37 C38 H38C 109.5
H38A C38 H38C 109.5
H38B C38 H38C 109.5
C39_11 C39_1 C40_11 112(2)
C39_11 C39_1 C40_1 61.2(19)
C40_11 C39_1 C40_1 52.6(5)
C39_11 C39_1 C32 72.5(18)
C40_11 C39_1 C32 122.6(6)
C40_1 C39_1 C32 114.9(3)
C39_11 C39_1 H39A_1 167.7
C40_11 C39_1 H39A_1 56.5
C40_1 C39_1 H39A_1 108.5
C32 C39_1 H39A_1 108.5
C39_11 C39_1 H39B_1 83.2
C40_11 C39_1 H39B_1 128.8
C40_1 C39_1 H39B_1 108.5
C32 C39_1 H39B_1 108.5
H39A_1 C39_1 H39B_1 107.5
C40_11 C40_1 C39_11 71.6(7)
C40_11 C40_1 C39_1 49.8(5)
C39_11 C40_1 C39_1 22.4(6)
C40_11 C40_1 H40A_1 89.4
C39_11 C40_1 H40A_1 120.7
C39_1 C40_1 H40A_1 109.5
C40_11 C40_1 H40B_1 74.7
C39_11 C40_1 H40B_1 117.7
C39_1 C40_1 H40B_1 109.5
H40A_1 C40_1 H40B_1 109.5
C40_11 C40_1 H40C_1 157.0
C39_11 C40_1 H40C_1 87.1
C39_1 C40_1 H40C_1 109.5
H40A_1 C40_1 H40C_1 109.5
H40B_1 C40_1 H40C_1 109.5
C39_1 C39_11 C40_1 96(2)
C39_1 C39_11 C32 85.6(19)
C40_1 C39_11 C32 132.7(12)
C39_1 C39_11 C40_11 46.8(17)
C40_1 C39_11 C40_11 51.0(7)
C32 C39_11 C40_11 107.3(10)
C39_1 C39_11 H39A_11 156.5
C40_1 C39_11 H39A_11 60.2
C32 C39_11 H39A_11 110.2
C40_11 C39_11 H39A_11 110.2
C39_1 C39_11 H39B_11 80.4
C40_1 C39_11 H39B_11 116.7
C32 C39_11 H39B_11 110.2
C40_11 C39_11 H39B_11 110.2
H39A_11 C39_11 H39B_11 108.5
C39_1 C40_11 C40_1 77.6(6)
C39_1 C40_11 C39_11 21.0(6)
C40_1 C40_11 C39_11 57.4(7)
C39_1 C40_11 H40A_11 116.2
C40_1 C40_11 H40A_11 70.4
C39_11 C40_11 H40A_11 109.5
C39_1 C40_11 H40B_11 88.6
C40_1 C40_11 H40B_11 163.9
C39_11 C40_11 H40B_11 109.5
H40A_11 C40_11 H40B_11 109.5
C39_1 C40_11 H40C_11 121.1
C40_1 C40_11 H40C_11 85.0
C39_11 C40_11 H40C_11 109.5
H40A_11 C40_11 H40C_11 109.5
H40B_11 C40_11 H40C_11 109.5
C46 C41 C42 121.49(16)
C46 C41 N3 118.60(15)
C42 C41 N3 119.80(15)
C43 C42 C41 117.98(16)
C43 C42 C47 121.17(16)
C41 C42 C47 120.84(16)
C44 C43 C42 120.83(18)
C44 C43 H43 119.6
C42 C43 H43 119.6
C45 C44 C43 120.11(19)
C45 C44 H44 119.9
C43 C44 H44 119.9
C44 C45 C46 121.25(18)
C44 C45 H45 119.4
C46 C45 H45 119.4
C45 C46 C41 117.97(17)
C45 C46 C49 118.90(16)
C41 C46 C49 123.12(16)
C42 C47 C48 115.53(16)
C42 C47 H47A 108.4
C48 C47 H47A 108.4
C42 C47 H47B 108.4
C48 C47 H47B 108.4
H47A C47 H47B 107.5
C47 C48 H48A 109.5
C47 C48 H48B 109.5
H48A C48 H48B 109.5
C47 C48 H48C 109.5
H48A C48 H48C 109.5
H48B C48 H48C 109.5
C46 C49 C50 112.44(15)
C46 C49 H49A 109.1
C50 C49 H49A 109.1
C46 C49 H49B 109.1
C50 C49 H49B 109.1
H49A C49 H49B 107.8
C49 C50 H50A 109.5
C49 C50 H50B 109.5
H50A C50 H50B 109.5
C49 C50 H50C 109.5
H50A C50 H50C 109.5
H50B C50 H50C 109.5
C56 C51 C52 122.16(15)
C56 C51 N4 121.15(14)
C52 C51 N4 116.23(15)
C53 C52 C51 117.43(16)
C53 C52 C57 121.90(16)
C51 C52 C57 120.66(16)
C54 C53 C52 121.25(16)
C54 C53 H53 119.4
C52 C53 H53 119.4
C55 C54 C53 120.27(17)
C55 C54 H54 119.9
C53 C54 H54 119.9
C54 C55 C56 121.01(17)
C54 C55 H55 119.5
C56 C55 H55 119.5
C51 C56 C55 117.82(15)
C51 C56 C59 121.02(15)
C55 C56 C59 121.15(15)
C52 C57 C58 115.82(18)
C52 C57 H57A 108.3
C58 C57 H57A 108.3
C52 C57 H57B 108.3
C58 C57 H57B 108.3
H57A C57 H57B 107.4
C57 C58 H58A 109.5
C57 C58 H58B 109.5
H58A C58 H58B 109.5
C57 C58 H58C 109.5
H58A C58 H58C 109.5
H58B C58 H58C 109.5
C56 C59 C60 115.82(15)
C56 C59 H59A 108.3
C60 C59 H59A 108.3
C56 C59 H59B 108.3
C60 C59 H59B 108.3
H59A C59 H59B 107.4
C59 C60 H60A 109.5
C59 C60 H60B 109.5
H60A C60 H60B 109.5
C59 C60 H60C 109.5
H60A C60 H60C 109.5
H60B C60 H60C 109.5
N1 B1 C3 118.64(14)
N1 B1 C1 130.75(14)
C3 B1 C1 110.55(13)
C2 B2 C6 127.65(14)
C2 B2 C1 112.03(13)
C6 B2 C1 120.23(13)

loop_
_geom_bond_atom_site_label_1
_geom_bond_atom_site_label_2
_geom_bond_distance
N1 B1 1.404(2)
N1 C31 1.4414(19)
N1 C5 1.481(2)
N2 C21 1.409(2)
N2 C4 1.453(2)
N2 C3 1.4943(19)
N3 C6 1.357(2)
N3 C41 1.445(2)
N3 C7 1.478(2)
N4 C6 1.348(2)
N4 C51 1.442(2)
N4 C8 1.485(2)
C1 C9 1.512(2)
C1 B1 1.587(2)
C1 B2 1.649(2)
C1 H1 1.0000
C2 B2 1.461(2)
C2 C15 1.490(2)
C2 C3 1.545(2)
C3 B1 1.586(2)
C3 C23 1.591(2)
C4 C5 1.523(2)
C4 H4A 0.9900
C4 H4AB 0.9900
C5 H5A 0.9900
C5 H5AB 0.9900
C6 B2 1.596(2)
C7 C8 1.510(3)
C7 H7A 0.9900
C7 H7AB 0.9900
C8 H8A 0.9900
C8 H8AB 0.9900
C9 C14 1.388(2)
C9 C10 1.402(2)
C10 C11 1.385(2)
C10 H10 0.9500
C11 C12 1.384(3)
C11 H11 0.9500
C12 C13 1.385(2)
C12 H12 0.9500
C13 C14 1.385(2)
C13 H13 0.9500
C14 H14 0.9500
C15 C20 1.396(2)
C15 C16 1.407(2)
C16 C17 1.380(2)
C16 H16 0.9500
C17 C18 1.385(3)
C17 H17 0.9500
C18 C19 1.381(3)
C18 H18 0.9500
C19 C20 1.397(2)
C19 H19 0.9500
C20 H20 0.9500
C21 C22 1.392(2)
C21 C28 1.404(2)
C22 C25 1.380(2)
C22 C23 1.512(2)
C23 C24 1.520(2)
C23 H23 1.0000
C24 H24A 0.9800
C24 H24B 0.9800
C24 H24C 0.9800
C25 C26 1.394(3)
C25 H25 0.9500
C26 C27 1.377(3)
C26 H26 0.9500
C27 C28 1.413(3)
C27 H27 0.9500
C28 C29 1.506(3)
C29 C30 1.530(2)
C29 H29A 0.9900
C29 H29B 0.9900
C30 H30A 0.9800
C30 H30B 0.9800
C30 H30C 0.9800
C31 C32 1.395(2)
C31 C36 1.399(2)
C32 C33 1.397(2)
C32 C39_11 1.470(15)
C32 C39_1 1.537(4)
C33 C34 1.385(3)
C33 H33 0.9500
C34 C35 1.376(3)
C34 H34 0.9500
C35 C36 1.396(2)
C35 H35 0.9500
C36 C37 1.502(2)
C37 C38 1.520(3)
C37 H37A 0.9900
C37 H37B 0.9900
C38 H38A 0.9800
C38 H38B 0.9800
C38 H38C 0.9800
C39_1 C39_11 0.574(12)
C39_1 C40_11 1.169(10)
C39_1 C40_1 1.495(5)
C39_1 H39A_1 0.9900
C39_1 H39B_1 0.9900
C40_1 C40_11 1.217(9)
C40_1 C39_11 1.318(16)
C40_1 H40A_1 0.9800
C40_1 H40B_1 0.9800
C40_1 H40C_1 0.9800
C39_11 C40_11 1.484(18)
C39_11 H39A_11 0.9900
C39_11 H39B_11 0.9900
C40_11 H40A_11 0.9800
C40_11 H40B_11 0.9800
C40_11 H40C_11 0.9800
C41 C46 1.400(2)
C41 C42 1.406(2)
C42 C43 1.393(3)
C42 C47 1.512(2)
C43 C44 1.389(3)
C43 H43 0.9500
C44 C45 1.374(3)
C44 H44 0.9500
C45 C46 1.394(3)
C45 H45 0.9500
C46 C49 1.508(2)
C47 C48 1.516(3)
C47 H47A 0.9900
C47 H47B 0.9900
C48 H48A 0.9800
C48 H48B 0.9800
C48 H48C 0.9800
C49 C50 1.530(2)
C49 H49A 0.9900
C49 H49B 0.9900
C50 H50A 0.9800
C50 H50B 0.9800
C50 H50C 0.9800
C51 C56 1.394(2)
C51 C52 1.411(2)
C52 C53 1.388(3)
C52 C57 1.513(3)
C53 C54 1.383(3)
C53 H53 0.9500
C54 C55 1.377(2)
C54 H54 0.9500
C55 C56 1.396(2)
C55 H55 0.9500
C56 C59 1.511(2)
C57 C58 1.521(3)
C57 H57A 0.9900
C57 H57B 0.9900
C58 H58A 0.9800
C58 H58B 0.9800
C58 H58C 0.9800
C59 C60 1.521(3)
C59 H59A 0.9900
C59 H59B 0.9900
C60 H60A 0.9800
C60 H60B 0.9800
C60 H60C 0.9800

loop_
_geom_torsion_atom_site_label_1
_geom_torsion_atom_site_label_2
_geom_torsion_atom_site_label_3
_geom_torsion_atom_site_label_4
_geom_torsion
C21 N2 C3 C2 -111.02(14)
C4 N2 C3 C2 109.88(15)
C21 N2 C3 B1 134.86(13)
C4 N2 C3 B1 -4.23(19)
C21 N2 C3 C23 16.49(15)
C4 N2 C3 C23 -122.60(14)
B2 C2 C3 N2 -141.82(13)
C15 C2 C3 N2 37.14(18)
B2 C2 C3 B1 -18.39(16)
C15 C2 C3 B1 160.56(13)
B2 C2 C3 C23 99.08(16)
C15 C2 C3 C23 -81.96(17)
C21 N2 C4 C5 -89.55(17)
C3 N2 C4 C5 44.87(18)
B1 N1 C5 C4 34.8(2)
C31 N1 C5 C4 -144.66(14)
N2 C4 C5 N1 -61.53(18)
C51 N4 C6 N3 -174.09(15)
C8 N4 C6 N3 9.48(17)
C51 N4 C6 B2 11.4(3)
C8 N4 C6 B2 -165.00(15)
C41 N3 C6 N4 166.64(14)
C7 N3 C6 N4 7.20(17)
C41 N3 C6 B2 -18.5(2)
C7 N3 C6 B2 -177.93(14)
C6 N3 C7 C8 -19.94(17)
C41 N3 C7 C8 179.12(14)
C6 N4 C8 C7 -21.27(17)
C51 N4 C8 C7 161.77(14)
N3 C7 C8 N4 23.07(16)
B1 C1 C9 C14 85.43(19)
B2 C1 C9 C14 -29.1(2)
B1 C1 C9 C10 -92.33(18)
B2 C1 C9 C10 153.16(15)
C14 C9 C10 C11 -1.2(2)
C1 C9 C10 C11 176.67(15)
C9 C10 C11 C12 0.5(3)
C10 C11 C12 C13 0.4(3)
C11 C12 C13 C14 -0.5(3)
C12 C13 C14 C9 -0.3(3)
C10 C9 C14 C13 1.1(2)
C1 C9 C14 C13 -176.72(15)
B2 C2 C15 C20 -73.6(2)
C3 C2 C15 C20 107.73(17)
B2 C2 C15 C16 108.1(2)
C3 C2 C15 C16 -70.52(19)
C20 C15 C16 C17 -0.2(2)
C2 C15 C16 C17 178.13(14)
C15 C16 C17 C18 0.5(2)
C16 C17 C18 C19 0.3(3)
C17 C18 C19 C20 -1.2(3)
C16 C15 C20 C19 -0.7(2)
C2 C15 C20 C19 -179.06(15)
C18 C19 C20 C15 1.5(3)
C4 N2 C21 C22 126.58(15)
C3 N2 C21 C22 -10.21(17)
C4 N2 C21 C28 -58.4(2)
C3 N2 C21 C28 164.80(15)
C28 C21 C22 C25 6.0(2)
N2 C21 C22 C25 -178.65(15)
C28 C21 C22 C23 -176.77(14)
N2 C21 C22 C23 -1.43(18)
C25 C22 C23 C24 -43.1(2)
C21 C22 C23 C24 139.97(15)
C25 C22 C23 C3 -171.62(17)
C21 C22 C23 C3 11.45(17)
N2 C3 C23 C22 -16.46(15)
C2 C3 C23 C22 107.26(15)
B1 C3 C23 C22 -139.82(13)
N2 C3 C23 C24 -143.06(14)
C2 C3 C23 C24 -19.3(2)
B1 C3 C23 C24 93.58(17)
C21 C22 C25 C26 -2.0(3)
C23 C22 C25 C26 -178.58(17)
C22 C25 C26 C27 -2.2(3)
C25 C26 C27 C28 2.6(3)
C22 C21 C28 C27 -5.5(2)
N2 C21 C28 C27 179.95(15)
C22 C21 C28 C29 170.16(15)
N2 C21 C28 C29 -4.4(2)
C26 C27 C28 C21 1.3(3)
C26 C27 C28 C29 -174.34(17)
C21 C28 C29 C30 -130.02(17)
C27 C28 C29 C30 45.3(2)
B1 N1 C31 C32 -99.12(19)
C5 N1 C31 C32 80.32(18)
B1 N1 C31 C36 81.5(2)
C5 N1 C31 C36 -99.05(17)
C36 C31 C32 C33 0.2(2)
N1 C31 C32 C33 -179.20(14)
C36 C31 C32 C39_11 -159.5(7)
N1 C31 C32 C39_11 21.1(7)
C36 C31 C32 C39_1 177.12(19)
N1 C31 C32 C39_1 -2.2(3)
C31 C32 C33 C34 -0.2(2)
C39_11 C32 C33 C34 162.7(6)
C39_1 C32 C33 C34 -177.0(2)
C32 C33 C34 C35 -0.2(3)
C33 C34 C35 C36 0.5(3)
C34 C35 C36 C31 -0.6(2)
C34 C35 C36 C37 178.80(16)
C32 C31 C36 C35 0.2(2)
N1 C31 C36 C35 179.56(14)
C32 C31 C36 C37 -179.14(16)
N1 C31 C36 C37 0.2(2)
C35 C36 C37 C38 -92.1(2)
C31 C36 C37 C38 87.2(2)
C31 C32 C39_1 C39_11 122.5(19)
C33 C32 C39_1 C39_11 -61(2)
C31 C32 C39_1 C40_11 -131.9(6)
C33 C32 C39_1 C40_11 44.9(7)
C39_11 C32 C39_1 C40_11 106(2)
C31 C32 C39_1 C40_1 167.9(2)
C33 C32 C39_1 C40_1 -15.3(4)
C39_11 C32 C39_1 C40_1 45.4(18)
C39_11 C39_1 C40_1 C40_11 164(2)
C32 C39_1 C40_1 C40_11 113.2(7)
C40_11 C39_1 C40_1 C39_11 -164(2)
C32 C39_1 C40_1 C39_11 -50.8(19)
C40_11 C39_1 C39_11 C40_1 13.7(18)
C32 C39_1 C39_11 C40_1 132.5(12)
C40_11 C39_1 C39_11 C32 -118.8(10)
C40_1 C39_1 C39_11 C32 -132.5(12)
C40_1 C39_1 C39_11 C40_11 -13.7(18)
C32 C39_1 C39_11 C40_11 118.8(10)
C40_11 C40_1 C39_11 C39_1 -12.9(18)
C40_11 C40_1 C39_11 C32 77.0(13)
C39_1 C40_1 C39_11 C32 90(2)
C39_1 C40_1 C39_11 C40_11 12.9(18)
C31 C32 C39_11 C39_1 -70(2)
C33 C32 C39_11 C39_1 128.8(17)
C31 C32 C39_11 C40_1 -164.8(9)
C33 C32 C39_11 C40_1 34.2(15)
C39_1 C32 C39_11 C40_1 -95(3)
C31 C32 C39_11 C40_11 -112.3(9)
C33 C32 C39_11 C40_11 86.7(8)
C39_1 C32 C39_11 C40_11 -42.0(15)
C39_11 C39_1 C40_11 C40_1 -15(2)
C32 C39_1 C40_11 C40_1 -98.0(5)
C40_1 C39_1 C40_11 C39_11 15(2)
C32 C39_1 C40_11 C39_11 -83(2)
C39_11 C40_1 C40_11 C39_1 6.4(9)
C39_1 C40_1 C40_11 C39_11 -6.4(9)
C40_1 C39_11 C40_11 C39_1 -162(2)
C32 C39_11 C40_11 C39_1 66.2(18)
C39_1 C39_11 C40_11 C40_1 162(2)
C32 C39_11 C40_11 C40_1 -131.4(10)
C6 N3 C41 C46 125.10(17)
C7 N3 C41 C46 -76.97(19)
C6 N3 C41 C42 -58.6(2)
C7 N3 C41 C42 99.28(18)
C46 C41 C42 C43 -6.5(3)
N3 C41 C42 C43 177.34(16)
C46 C41 C42 C47 172.40(16)
N3 C41 C42 C47 -3.7(2)
C41 C42 C43 C44 1.8(3)
C47 C42 C43 C44 -177.14(19)
C42 C43 C44 C45 2.7(3)
C43 C44 C45 C46 -2.5(4)
C44 C45 C46 C41 -2.1(3)
C44 C45 C46 C49 177.11(19)
C42 C41 C46 C45 6.7(3)
N3 C41 C46 C45 -177.14(16)
C42 C41 C46 C49 -172.48(16)
N3 C41 C46 C49 3.7(2)
C43 C42 C47 C48 11.7(3)
C41 C42 C47 C48 -167.20(17)
C45 C46 C49 C50 -71.3(2)
C41 C46 C49 C50 107.9(2)
C6 N4 C51 C56 -81.0(2)
C8 N4 C51 C56 95.30(18)
C6 N4 C51 C52 106.63(18)
C8 N4 C51 C52 -77.13(18)
C56 C51 C52 C53 1.5(2)
N4 C51 C52 C53 173.80(14)
C56 C51 C52 C57 -178.29(15)
N4 C51 C52 C57 -5.9(2)
C51 C52 C53 C54 0.5(2)
C57 C52 C53 C54 -179.79(16)
C52 C53 C54 C55 -1.0(3)
C53 C54 C55 C56 -0.3(3)
C52 C51 C56 C55 -2.7(2)
N4 C51 C56 C55 -174.71(14)
C52 C51 C56 C59 177.11(14)
N4 C51 C56 C59 5.1(2)
C54 C55 C56 C51 2.2(2)
C54 C55 C56 C59 -177.69(15)
C53 C52 C57 C58 -0.2(2)
C51 C52 C57 C58 179.58(16)
C51 C56 C59 C60 -158.55(16)
C55 C56 C59 C60 21.3(2)
C31 N1 B1 C3 -175.46(14)
C5 N1 B1 C3 5.1(2)
C31 N1 B1 C1 7.6(3)
C5 N1 B1 C1 -171.80(16)
N2 C3 B1 N1 -22.0(2)
C2 C3 B1 N1 -142.68(14)
C23 C3 B1 N1 93.21(17)
N2 C3 B1 C1 155.47(13)
C2 C3 B1 C1 34.82(16)
C23 C3 B1 C1 -89.29(15)
C9 C1 B1 N1 14.2(3)
B2 C1 B1 N1 142.85(17)
C9 C1 B1 C3 -162.92(13)
B2 C1 B1 C3 -34.26(15)
C15 C2 B2 C6 2.1(3)
C3 C2 B2 C6 -179.20(15)
C15 C2 B2 C1 178.60(16)
C3 C2 B2 C1 -2.67(18)
N4 C6 B2 C2 -44.1(3)
N3 C6 B2 C2 142.14(17)
N4 C6 B2 C1 139.60(16)
N3 C6 B2 C1 -34.1(2)
C9 C1 B2 C2 147.66(14)
B1 C1 B2 C2 22.12(16)
C9 C1 B2 C6 -35.5(2)
B1 C1 B2 C6 -161.06(14)
